data_7111025
loop_
_publ_author_name
'Hitotsuyanagi, Yukio'
'Hasuda, Tomoyo'
'Matsumoto, Yuji'
'Itokawa, Hideji'
'Takeya, Koichi'
'Yamaguchi, Kentaro'

_publ_section_title
;
 Degradation of an antitumour bicyclic hexapeptide RA-VII into
 cycloisodityrosines
;
_journal_issue 17
_journal_name_full 'Chemical Communications'
_journal_page_first 1633
_journal_paper_doi 10.1039/b004459h
_journal_year 2000
_chemical_formula_moiety 'C27 H34 N2 O6 S '
_chemical_formula_sum 'C27 H34 N2 O6 S'
_chemical_formula_weight 514.64
_space_group_IT_number 4
_symmetry_cell_setting monoclinic
_symmetry_Int_Tables_number 4
_symmetry_space_group_name_Hall 'P 2yb'
_symmetry_space_group_name_H-M 'P 1 21 1'
_cell_angle_alpha 90
_cell_angle_beta 92.68(2)
_cell_angle_gamma 90
_cell_formula_units_Z 2
_cell_length_a 6.359(3)
_cell_length_b 21.465(5)
_cell_length_c 9.991(2)
_cell_measurement_reflns_used 20
_cell_measurement_temperature 296.2
_cell_measurement_theta_max 29.2
_cell_measurement_theta_min 27.0
_cell_volume 1362.2(8)
_computing_cell_refinement 'MSC/AFC Diffractometer Control'
_computing_data_collection 'MSC/AFC Diffractometer Control'
_computing_data_reduction 'teXsan Ver. 1.10'
_computing_publication_material 'teXsan Ver. 1.10'
_computing_structure_refinement 'teXsan Ver. 1.10'
_computing_structure_solution SIR92
_diffrn_measured_fraction_theta_full 0.9873
_diffrn_measured_fraction_theta_max 0.9873
_diffrn_measurement_device_type 'Rigaku AFC5S'
_diffrn_measurement_method ?w-2?q
_diffrn_radiation_type 'Cu K?a'
_diffrn_radiation_wavelength 1.5418
_diffrn_reflns_av_R_equivalents 0.015
_diffrn_reflns_limit_h_max 7
_diffrn_reflns_limit_h_min -7
_diffrn_reflns_limit_k_max 24
_diffrn_reflns_limit_k_min -24
_diffrn_reflns_limit_l_max 11
_diffrn_reflns_limit_l_min -11
_diffrn_reflns_number 5470
_diffrn_reflns_theta_full 67.61
_diffrn_reflns_theta_max 67.61
_diffrn_standards_decay_% 3.15
_diffrn_standards_interval_count 150
_diffrn_standards_number 3
_exptl_absorpt_coefficient_mu 1.409
_exptl_absorpt_correction_T_max 0.869
_exptl_absorpt_correction_T_min 0.744
_exptl_absorpt_correction_type refdelf
_exptl_absorpt_process_details '(Walker & Stuart, 1983)'
_exptl_crystal_colour colorless
_exptl_crystal_density_diffrn 1.255
_exptl_crystal_density_method 'not measured'
_exptl_crystal_description prismatic
_exptl_crystal_size_max 0.400
_exptl_crystal_size_mid 0.300
_exptl_crystal_size_min 0.100
_refine_diff_density_max 0.13
_refine_diff_density_min -0.15
_refine_ls_abs_structure_Flack 0.01(1)
_refine_ls_extinction_coef 0.078(2)
_refine_ls_extinction_method 'Zachariasen(1967) type 2 Gaussian isotropic'
_refine_ls_goodness_of_fit_ref 1.444
_refine_ls_hydrogen_treatment noref
_refine_ls_number_parameters 327
_refine_ls_number_reflns 3946
_refine_ls_R_factor_gt 0.0357
_refine_ls_shift/su_max 0.0415
_refine_ls_structure_factor_coef F
_refine_ls_weighting_details 'w = 1/[?s^2^(Fo) + 0.00003|Fo|^2^]'
_refine_ls_weighting_scheme calc
_refine_ls_wR_factor_ref 0.0308
_reflns_number_gt 3946
_reflns_number_total 2494
_reflns_threshold_expression F^2^>3.0?s(F^2^)
_cod_data_source_file b004459hsup1.cif
_cod_data_source_block compound10
_cod_original_cell_volume 1362.2(7)
_cod_original_formula_sum 'C27 H34 N2 O6 S '
_cod_database_code 7111025

loop_
_symmetry_equiv_pos_as_xyz
x,y,z
-x,1/2+y,-z

loop_
_atom_site_label
_atom_site_type_symbol
_atom_site_fract_x
_atom_site_fract_y
_atom_site_fract_z
_atom_site_U_iso_or_equiv
_atom_site_adp_type
_atom_site_occupancy
_atom_site_calc_flag
S(1) S -0.6971(1) -0.2012(2) -0.59766(9) 0.0888(3) Uani 1.00 d
O(1) O -1.1778(3) -0.5348(2) -0.4057(2) 0.0787(6) Uani 1.00 d
O(2) O -1.4288(3) -0.5088(3) -0.2118(2) 0.0834(7) Uani 1.00 d
O(3) O -0.4993(3) -0.2432(2) -0.3792(2) 0.0843(6) Uani 1.00 d
O(4) O -0.6215(2) -0.3623(2) -0.6194(1) 0.0561(5) Uani 1.00 d
O(5) O -1.1046(2) -0.2535(2) -0.8973(2) 0.0749(6) Uani 1.00 d
O(6) O -0.8126(2) -0.2191(2) -0.9937(2) 0.0635(5) Uani 1.00 d
N(1) N -0.9245(3) -0.3176(2) -0.5599(2) 0.0458(5) Uani 1.00 d
N(2) N -0.7978(3) -0.3070(2) -0.8778(2) 0.0489(5) Uani 1.00 d
C(1) C -1.1260(4) -0.5234(2) -0.5387(2) 0.0595(7) Uani 1.00 d
C(2) C -1.2538(4) -0.4852(3) -0.6165(3) 0.0610(8) Uani 1.00 d
C(3) C -1.1743(4) -0.4574(2) -0.7280(2) 0.0583(7) Uani 1.00 d
C(4) C -0.9654(4) -0.4667(3) -0.7591(2) 0.0494(6) Uani 1.00 d
C(5) C -0.8537(4) -0.5127(3) -0.6907(2) 0.0537(7) Uani 1.00 d
C(6) C -0.9330(4) -0.5422(2) -0.5812(2) 0.0597(7) Uani 1.00 d
C(7) C -1.1361(4) -0.4805(3) -0.3313(2) 0.0645(8) Uani 1.00 d
C(8) C -1.2714(4) -0.4668(3) -0.2302(2) 0.0661(8) Uani 1.00 d
C(9) C -1.2387(5) -0.4114(3) -0.1605(2) 0.0757(9) Uani 1.00 d
C(10) C -1.0778(5) -0.3714(3) -0.1915(2) 0.0739(9) Uani 1.00 d
C(11) C -0.9397(4) -0.3856(3) -0.2894(2) 0.0644(8) Uani 1.00 d
C(12) C -0.9740(4) -0.4412(3) -0.3576(2) 0.0683(8) Uani 1.00 d
C(13) C -1.5649(5) -0.4972(3) -0.1061(3) 0.108(1) Uani 1.00 d
C(14) C -0.7595(4) -0.3443(3) -0.3280(2) 0.0700(8) Uani 1.00 d
C(15) C -0.8275(4) -0.2952(3) -0.4329(2) 0.0560(7) Uani 1.00 d
C(16) C -0.6511(4) -0.2489(3) -0.4583(3) 0.0647(7) Uani 1.00 d
C(17) C -0.4782(5) -0.1495(3) -0.5795(4) 0.117(1) Uani 1.00 d
C(18) C -1.1510(4) -0.3059(3) -0.5820(3) 0.0712(9) Uani 1.00 d
C(19) C -0.8031(3) -0.3466(2) -0.6490(2) 0.0438(6) Uani 1.00 d
C(20) C -0.8913(3) -0.3548(3) -0.7949(2) 0.0451(6) Uani 1.00 d
C(21) C -0.5713(4) -0.3084(3) -0.9026(3) 0.0671(8) Uani 1.00 d
C(22) C -0.9202(4) -0.2586(3) -0.9207(2) 0.0527(7) Uani 1.00 d
C(23) C -0.9075(4) -0.1616(2) -1.0478(3) 0.0695(8) Uani 1.00 d
C(24) C -0.7297(5) -0.1332(3) -1.1213(3) 0.106(1) Uani 1.00 d
C(25) C -1.0921(6) -0.1775(3) -1.1447(3) 0.109(1) Uani 1.00 d
C(26) C -0.9673(6) -0.1201(3) -0.9361(3) 0.103(1) Uani 1.00 d
C(27) C -0.8587(4) -0.4210(3) -0.8474(2) 0.0550(7) Uani 1.00 d
H(1) H -1.4011 -0.4751 -0.5911 0.0865 Uiso 1.00 calc
H(2) H -1.2573 -0.4262 -0.7810 0.0706 Uiso 1.00 calc
H(3) H -0.7150 -0.5239 -0.7155 0.0592 Uiso 1.00 calc
H(4) H -0.8565 -0.5727 -0.5332 0.0790 Uiso 1.00 calc
H(5) H -1.3328 -0.4013 -0.0908 0.0834 Uiso 1.00 calc
H(6) H -1.0608 -0.3306 -0.1455 0.0808 Uiso 1.00 calc
H(7) H -0.8739 -0.4499 -0.4287 0.0882 Uiso 1.00 calc
H(8) H -1.6288 -0.4536 -0.1143 0.1514 Uiso 1.00 calc
H(9) H -1.4903 -0.4929 -0.0211 0.1288 Uiso 1.00 calc
H(10) H -1.6595 -0.5307 -0.1121 0.1645 Uiso 1.00 calc
H(11) H -0.6393 -0.3693 -0.3649 0.0782 Uiso 1.00 calc
H(12) H -0.7048 -0.3227 -0.2481 0.0762 Uiso 1.00 calc
H(13) H -0.9308 -0.2675 -0.3900 0.0693 Uiso 1.00 calc
H(14) H -0.3513 -0.1665 -0.5865 0.1583 Uiso 1.00 calc
H(15) H -0.4856 -0.1250 -0.4931 0.1575 Uiso 1.00 calc
H(16) H -0.4988 -0.1150 -0.6386 0.1650 Uiso 1.00 calc
H(17) H -1.0393 -0.3476 -0.8003 0.0451 Uiso 1.00 calc
H(18) H -0.5080 -0.3461 -0.8631 0.0965 Uiso 1.00 calc
H(19) H -0.5082 -0.2724 -0.8663 0.0999 Uiso 1.00 calc
H(20) H -0.5539 -0.3071 -0.9973 0.1047 Uiso 1.00 calc
H(21) H -0.6809 -0.1577 -1.1904 0.1508 Uiso 1.00 calc
H(22) H -0.6208 -0.1234 -1.0578 0.1481 Uiso 1.00 calc
H(23) H -0.7838 -0.0921 -1.1591 0.1384 Uiso 1.00 calc
H(24) H -1.1484 -0.1406 -1.1727 0.1318 Uiso 1.00 calc
H(25) H -1.1742 -0.2638 -0.5846 0.1154 Uiso 1.00 calc
H(26) H -1.2081 -0.3235 -0.6668 0.1218 Uiso 1.00 calc
H(27) H -1.2231 -0.3200 -0.5157 0.1140 Uiso 1.00 calc
H(28) H -1.0354 -0.2037 -1.2071 0.1607 Uiso 1.00 calc
H(29) H -1.2003 -0.2027 -1.1029 0.1559 Uiso 1.00 calc
H(30) H -0.8484 -0.1106 -0.8725 0.1324 Uiso 1.00 calc
H(31) H -1.0230 -0.0809 -0.9656 0.1148 Uiso 1.00 calc
H(32) H -1.0725 -0.1360 -0.8803 0.1081 Uiso 1.00 calc
H(33) H -0.7033 -0.4290 -0.8488 0.0626 Uiso 1.00 calc
H(34) H -0.9090 -0.4237 -0.9372 0.0721 Uiso 1.00 calc

loop_
_atom_site_aniso_label
_atom_site_aniso_U_11
_atom_site_aniso_U_22
_atom_site_aniso_U_33
_atom_site_aniso_U_12
_atom_site_aniso_U_13
_atom_site_aniso_U_23
S(1) 0.0814(5) 0.0582(4) 0.1251(6) -0.0182(4) -0.0117(5) 0.0118(4)
O(1) 0.106(1) 0.056(1) 0.076(1) -0.017(1) 0.032(1) -0.0047(9)
O(2) 0.085(1) 0.084(1) 0.083(1) -0.009(1) 0.025(1) 0.001(1)
O(3) 0.062(1) 0.094(1) 0.096(1) -0.016(1) -0.0089(10) -0.024(1)
O(4) 0.0382(8) 0.0644(10) 0.065(1) 0.0078(8) -0.0075(7) -0.0039(8)
O(5) 0.0439(9) 0.073(1) 0.108(1) 0.0121(9) 0.0085(10) 0.028(1)
O(6) 0.058(1) 0.0541(10) 0.079(1) 0.0064(8) 0.0121(9) 0.0190(8)
N(1) 0.0359(9) 0.0469(10) 0.054(1) 0.0025(8) -0.0046(8) -0.0097(8)
N(2) 0.0385(9) 0.050(1) 0.058(1) 0.0004(8) -0.0003(9) 0.0049(9)
C(1) 0.070(2) 0.040(1) 0.070(1) -0.010(1) 0.011(1) -0.007(1)
C(2) 0.044(1) 0.057(2) 0.082(2) -0.008(1) 0.006(1) -0.008(1)
C(3) 0.049(1) 0.052(1) 0.072(2) -0.005(1) -0.013(1) -0.003(1)
C(4) 0.054(1) 0.041(1) 0.052(1) -0.001(1) -0.004(1) -0.0109(10)
C(5) 0.052(1) 0.046(1) 0.064(1) 0.003(1) 0.003(1) -0.009(1)
C(6) 0.067(2) 0.040(1) 0.072(2) 0.006(1) 0.002(1) 0.000(1)
C(7) 0.080(2) 0.053(1) 0.061(2) 0.000(1) 0.011(1) 0.001(1)
C(8) 0.078(2) 0.063(1) 0.058(2) 0.012(1) 0.007(1) 0.013(1)
C(9) 0.101(2) 0.076(2) 0.051(2) 0.014(1) 0.011(2) -0.004(1)
C(10) 0.099(2) 0.071(2) 0.051(1) 0.007(1) -0.004(1) -0.008(1)
C(11) 0.085(2) 0.062(1) 0.045(1) -0.006(1) -0.009(1) -0.003(1)
C(12) 0.082(2) 0.060(1) 0.064(2) -0.006(1) 0.012(1) -0.006(1)
C(13) 0.100(2) 0.130(3) 0.097(2) 0.015(2) 0.046(2) 0.015(2)
C(14) 0.082(2) 0.071(2) 0.055(1) -0.012(1) -0.020(1) -0.006(1)
C(15) 0.053(1) 0.053(1) 0.061(1) 0.000(1) -0.003(1) -0.0190(10)
C(16) 0.053(1) 0.053(1) 0.087(2) -0.002(1) 0.004(1) -0.032(1)
C(17) 0.085(2) 0.053(2) 0.215(4) -0.019(2) 0.006(3) 0.002(2)
C(18) 0.038(1) 0.093(2) 0.082(2) 0.018(1) 0.004(1) -0.010(2)
C(19) 0.038(1) 0.040(1) 0.053(1) -0.0004(10) -0.0016(9) -0.0017(10)
C(20) 0.035(1) 0.048(1) 0.052(1) -0.0004(10) -0.0038(10) -0.0002(10)
C(21) 0.043(1) 0.072(2) 0.087(2) 0.006(1) 0.014(1) 0.015(2)
C(22) 0.049(1) 0.052(1) 0.057(1) 0.004(1) -0.002(1) 0.002(1)
C(23) 0.081(2) 0.046(1) 0.081(2) 0.010(1) 0.001(1) 0.014(1)
C(24) 0.112(3) 0.080(2) 0.130(3) 0.003(2) 0.042(2) 0.035(2)
C(25) 0.123(3) 0.081(2) 0.117(3) -0.005(2) -0.052(2) 0.031(2)
C(26) 0.144(3) 0.064(2) 0.104(2) 0.017(2) 0.035(2) -0.010(2)
C(27) 0.062(2) 0.053(1) 0.049(1) 0.001(1) -0.001(1) -0.005(1)

loop_
_atom_type_symbol
_atom_type_description
_atom_type_scat_dispersion_real
_atom_type_scat_dispersion_imag
_atom_type_scat_source
C C 0.018 0.009
;International Tables for Crystallography
(1992, Vol. C, Tables 4.2.6.8 and 6.1.1.1)
;
H H 0.000 0.000
;International Tables for Crystallography
(1992, Vol. C, Table 6.1.1.2)
;
N N 0.031 0.018
;International Tables for Crystallography
(1992, Vol. C, Tables 4.2.6.8 and 6.1.1.1)
;
O O 0.049 0.032
;International Tables for Crystallography
(1992, Vol. C, Tables 4.2.6.8 and 6.1.1.1)
;
S S 0.333 0.557
;International Tables for Crystallography
(1992, Vol. C, Tables 4.2.6.8 and 6.1.1.1)
;

loop_
_geom_angle_atom_site_label_1
_geom_angle_atom_site_label_2
_geom_angle_atom_site_label_3
_geom_angle
_geom_angle_site_symmetry_2
_geom_angle_site_symmetry_3
_geom_angle_publ_flag
C(16) S(1) C(17) 100.5(2) 1_555 1_555 yes
C(1) O(1) C(7) 108.1(2) 1_555 1_555 yes
C(8) O(2) C(13) 117.5(3) 1_555 1_555 yes
C(22) O(6) C(23) 121.7(2) 1_555 1_555 yes
C(15) N(1) C(18) 116.4(2) 1_555 1_555 yes
C(15) N(1) C(19) 119.3(2) 1_555 1_555 yes
C(18) N(1) C(19) 124.3(2) 1_555 1_555 yes
C(20) N(2) C(21) 120.5(2) 1_555 1_555 yes
C(20) N(2) C(22) 118.3(2) 1_555 1_555 yes
C(21) N(2) C(22) 120.9(2) 1_555 1_555 yes
O(1) C(1) C(2) 118.8(3) 1_555 1_555 yes
O(1) C(1) C(6) 119.5(3) 1_555 1_555 yes
C(2) C(1) C(6) 120.9(3) 1_555 1_555 yes
C(1) C(2) C(3) 119.1(3) 1_555 1_555 yes
C(2) C(3) C(4) 120.5(3) 1_555 1_555 yes
C(3) C(4) C(5) 117.9(3) 1_555 1_555 yes
C(3) C(4) C(27) 119.9(3) 1_555 1_555 yes
C(5) C(4) C(27) 121.4(3) 1_555 1_555 yes
C(4) C(5) C(6) 121.5(3) 1_555 1_555 yes
C(1) C(6) C(5) 118.2(3) 1_555 1_555 yes
O(1) C(7) C(8) 117.0(3) 1_555 1_555 yes
O(1) C(7) C(12) 122.5(3) 1_555 1_555 yes
C(8) C(7) C(12) 120.6(3) 1_555 1_555 yes
O(2) C(8) C(7) 116.2(3) 1_555 1_555 yes
O(2) C(8) C(9) 126.2(3) 1_555 1_555 yes
C(7) C(8) C(9) 117.5(3) 1_555 1_555 yes
C(8) C(9) C(10) 121.0(3) 1_555 1_555 yes
C(9) C(10) C(11) 121.6(3) 1_555 1_555 yes
C(10) C(11) C(12) 116.6(3) 1_555 1_555 yes
C(10) C(11) C(14) 124.5(3) 1_555 1_555 yes
C(12) C(11) C(14) 118.9(3) 1_555 1_555 yes
C(7) C(12) C(11) 122.6(3) 1_555 1_555 yes
C(11) C(14) C(15) 112.6(3) 1_555 1_555 yes
N(1) C(15) C(14) 117.3(2) 1_555 1_555 yes
N(1) C(15) C(16) 110.6(2) 1_555 1_555 yes
C(14) C(15) C(16) 112.0(2) 1_555 1_555 yes
S(1) C(16) O(3) 123.7(2) 1_555 1_555 yes
S(1) C(16) C(15) 114.7(2) 1_555 1_555 yes
O(3) C(16) C(15) 121.3(3) 1_555 1_555 yes
O(4) C(19) N(1) 121.8(2) 1_555 1_555 yes
O(4) C(19) C(20) 119.4(2) 1_555 1_555 yes
N(1) C(19) C(20) 118.6(2) 1_555 1_555 yes
N(2) C(20) C(19) 108.3(2) 1_555 1_555 yes
N(2) C(20) C(27) 113.1(2) 1_555 1_555 yes
C(19) C(20) C(27) 112.3(2) 1_555 1_555 yes
O(5) C(22) O(6) 125.2(3) 1_555 1_555 yes
O(5) C(22) N(2) 123.7(3) 1_555 1_555 yes
O(6) C(22) N(2) 111.1(2) 1_555 1_555 yes
O(6) C(23) C(24) 102.4(3) 1_555 1_555 yes
O(6) C(23) C(25) 109.7(3) 1_555 1_555 yes
O(6) C(23) C(26) 110.1(3) 1_555 1_555 yes
C(24) C(23) C(25) 110.7(3) 1_555 1_555 yes
C(24) C(23) C(26) 110.3(3) 1_555 1_555 yes
C(25) C(23) C(26) 113.1(3) 1_555 1_555 yes
C(4) C(27) C(20) 109.4(2) 1_555 1_555 yes

loop_
_geom_bond_atom_site_label_1
_geom_bond_atom_site_label_2
_geom_bond_distance
_geom_bond_publ_flag
S(1) C(16) 1.741(3) yes
S(1) C(17) 1.783(3) yes
O(1) C(1) 1.405(3) yes
O(1) C(7) 1.401(3) yes
O(2) C(8) 1.365(4) yes
O(2) C(13) 1.418(4) yes
O(3) C(16) 1.225(3) yes
O(4) C(19) 1.226(3) yes
O(5) C(22) 1.211(3) yes
O(6) C(22) 1.329(3) yes
O(6) C(23) 1.466(3) yes
N(1) C(15) 1.466(3) yes
N(1) C(18) 1.469(3) yes
N(1) C(19) 1.356(3) yes
N(2) C(20) 1.463(3) yes
N(2) C(21) 1.473(3) yes
N(2) C(22) 1.356(3) yes
C(1) C(2) 1.370(4) yes
C(1) C(6) 1.378(4) yes
C(2) C(3) 1.381(4) yes
C(3) C(4) 1.393(4) yes
C(4) C(5) 1.378(3) yes
C(4) C(27) 1.502(3) yes
C(5) C(6) 1.380(4) yes
C(7) C(8) 1.388(4) yes
C(7) C(12) 1.366(4) yes
C(8) C(9) 1.389(4) yes
C(9) C(10) 1.383(4) yes
C(10) C(11) 1.379(4) yes
C(11) C(12) 1.387(4) yes
C(11) C(14) 1.512(4) yes
C(14) C(15) 1.535(4) yes
C(15) C(16) 1.529(4) yes
C(19) C(20) 1.548(3) yes
C(20) C(27) 1.532(3) yes
C(23) C(24) 1.505(4) yes
C(23) C(25) 1.525(4) yes
C(23) C(26) 1.490(4) yes

loop_
_geom_contact_atom_site_label_1
_geom_contact_atom_site_label_2
_geom_contact_distance
_geom_contact_site_symmetry_2
O(1) C(17) 3.293(4) 2_344
O(3) C(18) 3.352(4) 1_655
O(4) C(18) 3.233(4) 1_655
O(5) C(21) 3.191(4) 1_455

loop_
_geom_torsion_atom_site_label_1
_geom_torsion_atom_site_label_2
_geom_torsion_atom_site_label_3
_geom_torsion_atom_site_label_4
_geom_torsion
_geom_torsion_site_symmetry_1
_geom_torsion_site_symmetry_2
_geom_torsion_site_symmetry_3
_geom_torsion_site_symmetry_4
_geom_torsion_publ_flag
S(1) C(16) C(15) N(1) 35.2(3) 1_555 1_555 1_555 1_555 yes
S(1) C(16) C(15) C(14) 168.2(2) 1_555 1_555 1_555 1_555 yes
O(1) C(1) C(2) C(3) 159.1(3) 1_555 1_555 1_555 1_555 yes
O(1) C(1) C(6) C(5) -157.2(3) 1_555 1_555 1_555 1_555 yes
O(1) C(7) C(8) O(2) 1.5(4) 1_555 1_555 1_555 1_555 yes
O(1) C(7) C(8) C(9) -176.6(3) 1_555 1_555 1_555 1_555 yes
O(1) C(7) C(12) C(11) 176.1(3) 1_555 1_555 1_555 1_555 yes
O(2) C(8) C(7) C(12) 179.8(3) 1_555 1_555 1_555 1_555 yes
O(2) C(8) C(9) C(10) -177.5(3) 1_555 1_555 1_555 1_555 yes
O(3) C(16) S(1) C(17) -1.1(3) 1_555 1_555 1_555 1_555 yes
O(3) C(16) C(15) N(1) -150.4(3) 1_555 1_555 1_555 1_555 yes
O(3) C(16) C(15) C(14) -17.5(4) 1_555 1_555 1_555 1_555 yes
O(4) C(19) N(1) C(15) 10.3(4) 1_555 1_555 1_555 1_555 yes
O(4) C(19) N(1) C(18) -170.6(3) 1_555 1_555 1_555 1_555 yes
O(4) C(19) C(20) N(2) -74.1(3) 1_555 1_555 1_555 1_555 yes
O(4) C(19) C(20) C(27) 51.5(3) 1_555 1_555 1_555 1_555 yes
O(5) C(22) O(6) C(23) 3.9(4) 1_555 1_555 1_555 1_555 yes
O(5) C(22) N(2) C(20) -2.0(4) 1_555 1_555 1_555 1_555 yes
O(5) C(22) N(2) C(21) -176.1(3) 1_555 1_555 1_555 1_555 yes
O(6) C(22) N(2) C(20) 179.6(2) 1_555 1_555 1_555 1_555 yes
O(6) C(22) N(2) C(21) 5.5(4) 1_555 1_555 1_555 1_555 yes
N(1) C(15) C(14) C(11) -57.5(3) 1_555 1_555 1_555 1_555 yes
N(1) C(19) C(20) N(2) 101.0(3) 1_555 1_555 1_555 1_555 yes
N(1) C(19) C(20) C(27) -133.5(2) 1_555 1_555 1_555 1_555 yes
N(2) C(20) C(27) C(4) -178.2(2) 1_555 1_555 1_555 1_555 yes
N(2) C(22) O(6) C(23) -177.7(2) 1_555 1_555 1_555 1_555 yes
C(1) O(1) C(7) C(8) 144.7(3) 1_555 1_555 1_555 1_555 yes
C(1) O(1) C(7) C(12) -33.6(4) 1_555 1_555 1_555 1_555 yes
C(1) C(2) C(3) C(4) -1.8(4) 1_555 1_555 1_555 1_555 yes
C(1) C(6) C(5) C(4) -1.8(4) 1_555 1_555 1_555 1_555 yes
C(2) C(1) O(1) C(7) -72.3(3) 1_555 1_555 1_555 1_555 yes
C(2) C(1) C(6) C(5) 12.1(4) 1_555 1_555 1_555 1_555 yes
C(2) C(3) C(4) C(5) 11.6(4) 1_555 1_555 1_555 1_555 yes
C(2) C(3) C(4) C(27) -158.6(3) 1_555 1_555 1_555 1_555 yes
C(3) C(2) C(1) C(6) -10.4(4) 1_555 1_555 1_555 1_555 yes
C(3) C(4) C(5) C(6) -9.8(4) 1_555 1_555 1_555 1_555 yes
C(3) C(4) C(27) C(20) 50.3(3) 1_555 1_555 1_555 1_555 yes
C(4) C(27) C(20) C(19) 58.9(3) 1_555 1_555 1_555 1_555 yes
C(5) C(4) C(27) C(20) -119.5(3) 1_555 1_555 1_555 1_555 yes
C(6) C(1) O(1) C(7) 97.3(3) 1_555 1_555 1_555 1_555 yes
C(6) C(5) C(4) C(27) 160.2(3) 1_555 1_555 1_555 1_555 yes
C(7) C(8) O(2) C(13) 177.8(3) 1_555 1_555 1_555 1_555 yes
C(7) C(8) C(9) C(10) 0.3(5) 1_555 1_555 1_555 1_555 yes
C(7) C(12) C(11) C(10) 0.4(5) 1_555 1_555 1_555 1_555 yes
C(7) C(12) C(11) C(14) -178.4(3) 1_555 1_555 1_555 1_555 yes
C(8) C(7) C(12) C(11) -2.2(5) 1_555 1_555 1_555 1_555 yes
C(8) C(9) C(10) C(11) -2.2(5) 1_555 1_555 1_555 1_555 yes
C(9) C(8) O(2) C(13) -4.3(5) 1_555 1_555 1_555 1_555 yes
C(9) C(8) C(7) C(12) 1.8(5) 1_555 1_555 1_555 1_555 yes
C(9) C(10) C(11) C(12) 1.8(5) 1_555 1_555 1_555 1_555 yes
C(9) C(10) C(11) C(14) -179.5(3) 1_555 1_555 1_555 1_555 yes
C(10) C(11) C(14) C(15) -86.0(4) 1_555 1_555 1_555 1_555 yes
C(11) C(14) C(15) C(16) 173.0(2) 1_555 1_555 1_555 1_555 yes
C(12) C(11) C(14) C(15) 92.8(3) 1_555 1_555 1_555 1_555 yes
C(14) C(15) N(1) C(18) 109.0(3) 1_555 1_555 1_555 1_555 yes
C(14) C(15) N(1) C(19) -71.8(3) 1_555 1_555 1_555 1_555 yes
C(15) N(1) C(19) C(20) -164.6(2) 1_555 1_555 1_555 1_555 yes
C(15) C(16) S(1) C(17) 173.0(2) 1_555 1_555 1_555 1_555 yes
C(16) C(15) N(1) C(18) -120.8(3) 1_555 1_555 1_555 1_555 yes
C(16) C(15) N(1) C(19) 58.4(3) 1_555 1_555 1_555 1_555 yes
C(18) N(1) C(19) C(20) 14.5(4) 1_555 1_555 1_555 1_555 yes
C(19) C(20) N(2) C(21) 67.5(3) 1_555 1_555 1_555 1_555 yes
C(19) C(20) N(2) C(22) -106.6(2) 1_555 1_555 1_555 1_555 yes
C(21) N(2) C(20) C(27) -57.6(3) 1_555 1_555 1_555 1_555 yes
C(22) O(6) C(23) C(24) -179.9(3) 1_555 1_555 1_555 1_555 yes
C(22) O(6) C(23) C(25) -62.3(4) 1_555 1_555 1_555 1_555 yes
C(22) O(6) C(23) C(26) 62.8(4) 1_555 1_555 1_555 1_555 yes
C(22) N(2) C(20) C(27) 128.3(3) 1_555 1_555 1_555 1_555 yes
